data_4314351
loop_
_publ_author_name
'Toshiyuki Hirano'
'Takao Oi'
'Hirotaka Nagao'
'Keiji Morokuma'

_publ_section_title
;
 Regulation of Geometry around the Ruthenium Center of
 Bis(2-pyridinecarboxylato) Complexes by the Nitrosyl Moiety: Syntheses,
 Structures, and Theoretical Studies
;
_journal_name_full 'Inorganic Chemistry'
_journal_page_first 6575
_journal_page_last 6583
_journal_paper_doi 10.1021/ic0344261
_journal_volume 42
_journal_year 2003
_chemical_formula_moiety 'C12 H8 Cl N3 O5 Ru '
_chemical_formula_sum 'C12 H8 Cl N3 O5 Ru'
_chemical_formula_weight 410.74
_space_group_IT_number 14
_symmetry_cell_setting monoclinic
_symmetry_Int_Tables_number 14
_symmetry_space_group_name_Hall '-P 2yn'
_symmetry_space_group_name_H-M 'P 1 21/n 1'
_cell_angle_alpha 90
_cell_angle_beta 113.45(1)
_cell_angle_gamma 90
_cell_formula_units_Z 4
_cell_length_a 10.010(1)
_cell_length_b 13.280(1)
_cell_length_c 11.335(1)
_cell_measurement_reflns_used 11177
_cell_measurement_temperature 296.2
_cell_measurement_theta_max 27.5
_cell_measurement_theta_min 1.5
_cell_volume 1382.3(2)
_diffrn_detector_area_resol_mean 10.00
_diffrn_measured_fraction_theta_full 0.9962
_diffrn_measured_fraction_theta_max 0.9962
_diffrn_measurement_device_type 'Rigaku RAXIS-RAPID Imaging Plate'
_diffrn_measurement_method \w
_diffrn_radiation_type 'Mo K\a'
_diffrn_radiation_wavelength 0.7107
_diffrn_reflns_av_R_equivalents 0.042
_diffrn_reflns_limit_h_max 12
_diffrn_reflns_limit_h_min 0
_diffrn_reflns_limit_k_max 17
_diffrn_reflns_limit_k_min 0
_diffrn_reflns_limit_l_max 13
_diffrn_reflns_limit_l_min -14
_diffrn_reflns_number 12491
_diffrn_reflns_theta_full 27.48
_diffrn_reflns_theta_max 27.48
_exptl_absorpt_coefficient_mu 1.355
_exptl_absorpt_correction_T_max 0.922
_exptl_absorpt_correction_T_min 0.669
_exptl_absorpt_correction_type multi-scan
_exptl_absorpt_process_details '(Higashi, 1995)'
_exptl_crystal_colour orange
_exptl_crystal_density_diffrn 1.973
_exptl_crystal_density_method 'not measured'
_exptl_crystal_description block
_exptl_crystal_size_max 0.160
_exptl_crystal_size_mid 0.150
_exptl_crystal_size_min 0.060
_refine_diff_density_max 0.62
_refine_diff_density_min -1.20
_refine_ls_extinction_method none
_refine_ls_goodness_of_fit_ref 1.106
_refine_ls_hydrogen_treatment noref
_refine_ls_number_parameters 199
_refine_ls_number_reflns 3151
_refine_ls_R_factor_gt 0.0324
_refine_ls_shift/su_max 0.0009
_refine_ls_structure_factor_coef Fsqd
_refine_ls_weighting_details 'w = 1/[\s^2^(Fo^2^) + (0.05000(Max(Fo^2^,0) + 2Fc^2^)/3)^2^]'
_refine_ls_weighting_scheme calc
_refine_ls_wR_factor_ref 0.0843
_reflns_number_gt 2645
_reflns_number_total 3155
_reflns_threshold_expression F^2^>2.0\s(F^2^)
_cod_data_source_file ic0344261si20030422_072808_3.cif
_cod_data_source_block cis-[Ru(NO)Cl(pyca)2](type2)
_cod_original_cell_volume 1382.4(2)
_cod_original_formula_sum 'C12 H8 Cl N3 O5 Ru '
_cod_database_code 4314351

loop_
_symmetry_equiv_pos_as_xyz
x,y,z
1/2-x,1/2+y,1/2-z
-x,-y,-z
1/2+x,1/2-y,1/2+z

loop_
_atom_site_label
_atom_site_type_symbol
_atom_site_fract_x
_atom_site_fract_y
_atom_site_fract_z
_atom_site_U_iso_or_equiv
_atom_site_adp_type
_atom_site_occupancy
_atom_site_calc_flag
_atom_site_refinement_flags
_atom_site_disorder_assembly
_atom_site_disorder_group
Ru Ru 0.95390(2) 0.25585(2) 0.33169(2) 0.02437(7) Uani 1.00 d . . .
Cl Cl 1.19326(8) 0.32237(6) 0.41968(7) 0.0414(2) Uani 1.00 d . . .
O1 O 0.9322(3) 0.3479(2) 0.0953(2) 0.0530(7) Uani 1.00 d . . .
O2 O 0.8733(2) 0.3684(1) 0.4030(2) 0.0338(5) Uani 1.00 d . . .
O3 O 0.6851(3) 0.4071(2) 0.4514(3) 0.0586(8) Uani 1.00 d . . .
O4 O 1.0033(2) 0.1870(1) 0.5014(2) 0.0283(5) Uani 1.00 d . . .
O5 O 1.1448(2) 0.0683(2) 0.6285(2) 0.0389(6) Uani 1.00 d . . .
N1 N 0.9287(3) 0.3123(2) 0.1855(2) 0.0317(6) Uani 1.00 d . . .
N2 N 0.7461(2) 0.2012(2) 0.2829(2) 0.0256(5) Uani 1.00 d . . .
N3 N 1.0465(2) 0.1243(2) 0.3003(2) 0.0252(5) Uani 1.00 d . . .
C1 C 0.6713(3) 0.2582(2) 0.3331(3) 0.0334(7) Uani 1.00 d . . .
C2 C 0.5331(4) 0.2311(3) 0.3204(4) 0.0458(9) Uani 1.00 d . . .
C3 C 0.4720(4) 0.1454(3) 0.2495(4) 0.051(1) Uani 1.00 d . . .
C4 C 0.5478(3) 0.0884(2) 0.1978(3) 0.0399(8) Uani 1.00 d . . .
C5 C 0.6867(3) 0.1176(2) 0.2166(3) 0.0314(7) Uani 1.00 d . . .
C6 C 0.7457(3) 0.3521(2) 0.4016(3) 0.0372(8) Uani 1.00 d . . .
C7 C 1.1107(3) 0.0705(2) 0.4103(2) 0.0261(6) Uani 1.00 d . . .
C8 C 1.1891(3) -0.0155(2) 0.4120(3) 0.0358(8) Uani 1.00 d . . .
C9 C 1.1993(3) -0.0482(2) 0.3013(3) 0.0409(8) Uani 1.00 d . . .
C10 C 1.1306(3) 0.0068(2) 0.1889(3) 0.0369(8) Uani 1.00 d . . .
C11 C 1.0553(3) 0.0924(2) 0.1922(3) 0.0345(8) Uani 1.00 d . . .
C12 C 1.0884(3) 0.1092(2) 0.5240(3) 0.0278(6) Uani 1.00 d . . .
H1 H 0.4814 0.2709 0.3582 0.0553 Uiso 1.00 c . . .
H2 H 0.3749 0.1255 0.2364 0.0602 Uiso 1.00 c . . .
H3 H 0.5058 0.0289 0.1488 0.0473 Uiso 1.00 c . . .
H4 H 0.7422 0.0782 0.1816 0.0375 Uiso 1.00 c . . .
H5 H 1.2355 -0.0524 0.4907 0.0425 Uiso 1.00 c . . .
H6 H 1.2542 -0.1073 0.3021 0.0487 Uiso 1.00 c . . .
H7 H 1.1341 -0.0150 0.1091 0.0437 Uiso 1.00 c . . .
H8 H 1.0066 0.1303 0.1148 0.0416 Uiso 1.00 c . . .

loop_
_atom_site_aniso_label
_atom_site_aniso_U_11
_atom_site_aniso_U_22
_atom_site_aniso_U_33
_atom_site_aniso_U_12
_atom_site_aniso_U_13
_atom_site_aniso_U_23
Ru 0.0257(1) 0.0229(1) 0.0228(1) -0.00094(8) 0.00782(9) 0.00081(8)
Cl 0.0346(4) 0.0457(4) 0.0399(4) -0.0135(3) 0.0106(3) 0.0023(3)
O1 0.053(1) 0.069(2) 0.037(1) -0.003(1) 0.018(1) 0.020(1)
O2 0.036(1) 0.0284(10) 0.034(1) 0.0009(8) 0.0119(9) -0.0050(8)
O3 0.052(2) 0.059(2) 0.063(2) 0.009(1) 0.022(1) -0.025(1)
O4 0.0331(10) 0.0297(10) 0.0250(8) 0.0021(8) 0.0146(7) 0.0024(7)
O5 0.047(1) 0.043(1) 0.0252(10) 0.0064(10) 0.0128(9) 0.0080(9)
N1 0.030(1) 0.034(1) 0.029(1) -0.0008(10) 0.0095(10) 0.0045(10)
N2 0.026(1) 0.028(1) 0.023(1) -0.0005(9) 0.0111(9) 0.0011(9)
N3 0.026(1) 0.028(1) 0.025(1) -0.0011(9) 0.0125(8) -0.0009(8)
C1 0.034(1) 0.032(1) 0.034(1) 0.004(1) 0.013(1) 0.001(1)
C2 0.034(2) 0.049(2) 0.055(2) 0.006(1) 0.018(2) 0.002(2)
C3 0.031(2) 0.057(2) 0.064(2) -0.008(2) 0.016(2) 0.007(2)
C4 0.036(2) 0.035(2) 0.042(2) -0.008(1) 0.009(1) 0.003(1)
C5 0.034(1) 0.027(1) 0.028(1) 0.000(1) 0.007(1) 0.001(1)
C6 0.038(2) 0.035(2) 0.033(1) 0.006(1) 0.009(1) -0.006(1)
C7 0.024(1) 0.027(1) 0.027(1) -0.0025(10) 0.010(1) 0.0027(10)
C8 0.034(2) 0.035(2) 0.038(2) 0.005(1) 0.015(1) 0.004(1)
C9 0.037(2) 0.035(2) 0.051(2) 0.004(1) 0.018(1) -0.005(1)
C10 0.037(2) 0.043(2) 0.038(2) -0.003(1) 0.022(1) -0.011(1)
C11 0.036(2) 0.039(2) 0.028(1) -0.001(1) 0.012(1) -0.003(1)
C12 0.026(1) 0.028(1) 0.027(1) -0.004(1) 0.008(1) 0.001(1)

loop_
_atom_type_symbol
_atom_type_description
_atom_type_scat_dispersion_real
_atom_type_scat_dispersion_imag
_atom_type_scat_source
C C 0.003 0.002
;International Tables for Crystallography
(1992, Vol. C, Tables 4.2.6.8 and 6.1.1.1)
;
H H 0.000 0.000
;International Tables for Crystallography
(1992, Vol. C, Table 6.1.1.2)
;
N N 0.006 0.003
;International Tables for Crystallography
(1992, Vol. C, Tables 4.2.6.8 and 6.1.1.1)
;
O O 0.011 0.006
;International Tables for Crystallography
(1992, Vol. C, Tables 4.2.6.8 and 6.1.1.1)
;
Cl Cl 0.148 0.159
;International Tables for Crystallography
(1992, Vol. C, Tables 4.2.6.8 and 6.1.1.1)
;
Ru Ru -1.259 0.836
;International Tables for Crystallography
(1992, Vol. C, Tables 4.2.6.8 and 6.1.1.1)
;

loop_
_geom_angle_atom_site_label_1
_geom_angle_site_symmetry_1
_geom_angle_atom_site_label_2
_geom_angle_site_symmetry_2
_geom_angle_atom_site_label_3
_geom_angle_site_symmetry_3
_geom_angle
_geom_angle_publ_flag
Cl . Ru . O2 . 93.10(6) no
Cl . Ru . O4 . 86.79(6) no
Cl . Ru . N1 . 88.82(8) no
Cl . Ru . N2 . 171.20(6) no
Cl . Ru . N3 . 86.57(6) no
O2 . Ru . O4 . 86.47(8) no
O2 . Ru . N1 . 97.64(10) no
O2 . Ru . N2 . 81.12(9) no
O2 . Ru . N3 . 166.34(8) no
O4 . Ru . N1 . 174.15(9) no
O4 . Ru . N2 . 86.23(8) no
O4 . Ru . N3 . 79.88(8) no
N1 . Ru . N2 . 98.49(10) no
N1 . Ru . N3 . 96.0(1) no
N2 . Ru . N3 . 97.47(9) no
Ru . O2 . C6 . 115.1(2) no
Ru . O4 . C12 . 116.3(2) no
Ru . N1 . O1 . 170.7(2) yes
Ru . N2 . C1 . 111.2(2) no
Ru . N2 . C5 . 128.1(2) no
C1 . N2 . C5 . 120.5(3) no
Ru . N3 . C7 . 111.5(2) no
Ru . N3 . C11 . 128.6(2) no
C7 . N3 . C11 . 119.8(2) no
N2 . C1 . C2 . 121.0(3) no
N2 . C1 . C6 . 116.3(3) no
C2 . C1 . C6 . 122.7(3) no
C1 . C2 . C3 . 117.8(3) no
C2 . C3 . C4 . 120.9(3) no
C3 . C4 . C5 . 118.7(3) no
N2 . C5 . C4 . 121.0(3) no
C2 . C6 . O3 . 124.5(3) no
C2 . C6 . C1 . 115.5(3) no
O3 . C6 . C1 . 120.1(3) no
N3 . C7 . C8 . 120.5(3) no
N3 . C7 . C12 . 115.8(2) no
C8 . C7 . C12 . 123.7(2) no
C7 . C8 . C9 . 119.9(3) no
C8 . C9 . C10 . 118.8(3) no
C9 . C10 . C11 . 119.2(3) no
N3 . C11 . C10 . 121.7(3) no
O4 . C12 . O5 . 124.1(3) no
O4 . C12 . C7 . 114.7(2) no
O5 . C12 . C7 . 121.1(3) no

loop_
_geom_bond_atom_site_label_1
_geom_bond_site_symmetry_1
_geom_bond_atom_site_label_2
_geom_bond_site_symmetry_2
_geom_bond_distance
_geom_bond_publ_flag
Ru . Cl . 2.3695(7) yes
Ru . O2 . 2.014(2) yes
Ru . O4 . 2.007(2) yes
Ru . N1 . 1.743(2) yes
Ru . N2 . 2.060(2) yes
Ru . N3 . 2.074(2) yes
O1 . N1 . 1.139(3) no
O2 . C6 . 1.289(4) no
O3 . C6 . 1.220(4) no
O4 . C12 . 1.297(3) no
O5 . C12 . 1.219(3) no
N2 . C1 . 1.339(4) no
N2 . C5 . 1.340(4) no
N3 . C7 . 1.357(3) no
N3 . C11 . 1.332(3) no
C1 . C2 . 1.381(5) no
C1 . C6 . 1.501(4) no
C2 . C3 . 1.388(5) no
C3 . C4 . 1.358(5) no
C4 . C5 . 1.376(4) no
C7 . C8 . 1.381(4) no
C7 . C12 . 1.485(4) no
C8 . C9 . 1.371(4) no
C9 . C10 . 1.390(5) no
C10 . C11 . 1.373(4) no

loop_
_geom_torsion_atom_site_label_1
_geom_torsion_site_symmetry_1
_geom_torsion_atom_site_label_2
_geom_torsion_site_symmetry_2
_geom_torsion_atom_site_label_3
_geom_torsion_site_symmetry_3
_geom_torsion_atom_site_label_4
_geom_torsion_site_symmetry_4
_geom_torsion
_geom_torsion_publ_flag
Ru . C2 . C6 . O3 . 172.9(3) no
Ru . C2 . C6 . C1 . -7.1(3) no
Ru . O4 . C12 . O5 . 169.1(2) no
Ru . O4 . C12 . C7 . -12.3(3) no
Ru . N2 . C1 . C2 . -175.2(3) no
Ru . N2 . C1 . C6 . 5.3(3) no
Ru . N2 . C5 . C4 . 176.4(2) no
Ru . N3 . C7 . C8 . -174.6(2) no
Ru . N3 . C7 . C12 . 6.4(3) no
Ru . N3 . C11 . C10 . 174.7(2) no
Cl . Ru . C2 . C6 . -165.5(2) no
Cl . Ru . O4 . C12 . -74.7(2) no
Cl . Ru . N1 . O1 . 27(1) no
Cl . Ru . N2 . C1 . 42.5(5) no
Cl . Ru . N2 . C5 . -133.9(4) no
Cl . Ru . N3 . C7 . 77.6(2) no
Cl . Ru . N3 . C11 . -98.6(2) no
O1 . N1 . Ru . C2 . 120(1) no
O1 . N1 . Ru . O4 . -13(2) no
O1 . N1 . Ru . N2 . -157(1) no
O1 . N1 . Ru . N3 . -58(1) no
C2 . Ru . O4 . C12 . -168.0(2) no
C2 . Ru . N2 . C1 . -6.9(2) no
C2 . Ru . N2 . C5 . 176.7(2) no
C2 . Ru . N3 . C7 . -11.4(4) no
C2 . Ru . N3 . C11 . 172.4(3) no
C2 . C6 . C1 . N2 . 0.9(4) no
C2 . C6 . C1 . C2 . -178.5(3) no
O3 . C6 . C1 . N2 . -179.0(3) no
O3 . C6 . C1 . C2 . 1.6(5) no
O4 . Ru . C2 . C6 . -78.9(2) no
O4 . Ru . N2 . C1 . 80.1(2) no
O4 . Ru . N2 . C5 . -96.3(2) no
O4 . Ru . N3 . C7 . -9.7(2) no
O4 . Ru . N3 . C11 . 174.0(2) no
O4 . C12 . C7 . N3 . 3.5(3) no
O4 . C12 . C7 . C8 . -175.4(3) no
O5 . C12 . C7 . N3 . -177.8(3) no
O5 . C12 . C7 . C8 . 3.3(4) no
N1 . Ru . C2 . C6 . 105.3(2) no
N1 . Ru . O4 . C12 . -33.3(10) no
N1 . Ru . N2 . C1 . -103.4(2) no
N1 . Ru . N2 . C5 . 80.2(2) no
N1 . Ru . N3 . C7 . 166.1(2) no
N1 . Ru . N3 . C11 . -10.2(2) no
N2 . Ru . C2 . C6 . 7.8(2) no
N2 . Ru . O4 . C12 . 110.6(2) no
N2 . Ru . N3 . C7 . -94.5(2) no
N2 . Ru . N3 . C11 . 89.2(2) no
N2 . C1 . C2 . C3 . -2.7(5) no
N2 . C5 . C4 . C3 . -0.9(5) no
N3 . Ru . C2 . C6 . -77.3(4) no
N3 . Ru . O4 . C12 . 12.4(2) no
N3 . Ru . N2 . C1 . 159.4(2) no
N3 . Ru . N2 . C5 . -17.0(2) no
N3 . C7 . C8 . C9 . -1.6(4) no
N3 . C11 . C10 . C9 . 0.1(5) no
C1 . N2 . C5 . C4 . 0.3(4) no
C1 . C2 . C3 . C4 . 2.0(6) no
C2 . C1 . N2 . C5 . 1.5(4) no
C2 . C3 . C4 . C5 . -0.3(5) no
C3 . C2 . C1 . C6 . 176.8(3) no
C5 . N2 . C1 . C6 . -177.9(2) no
C7 . N3 . C11 . C10 . -1.3(4) no
C7 . C8 . C9 . C10 . 0.4(5) no
C8 . C7 . N3 . C11 . 2.0(4) no
C8 . C9 . C10 . C11 . 0.4(5) no
C9 . C8 . C7 . C12 . 177.3(3) no
C11 . N3 . C7 . C12 . -177.0(2) no
C11 . N3 . C7 . C12 . -177.0(2) no
